data_4324838
loop_
_publ_author_name
'Victoria N. Tsupreva'
'Alexey A. Titov'
'Oleg A. Filippov'
'Alexey N. Bilyachenko'
'Alexander F. Smol'yakov'
'Fedor M. Dolgushin'
'Denis V. Agapkin'
'Ivan A. Godovikov'
'Lina M. Epstein'
'Elena S. Shubina'

_publ_section_title
;
 Peculiarities of the Complexation of Copper and Silver Adducts of a
 3,5-Bis(trifluoromethyl)pyrazolate Ligand with Organoiron Compounds
;
_journal_name_full 'Inorganic Chemistry'
_journal_page_first 3325
_journal_page_last 3331
_journal_paper_doi 10.1021/ic102132v
_journal_volume 50
_journal_year 2011
_chemical_formula_moiety 'C25 H13 Cu3 F18 Fe N6'
_chemical_formula_sum 'C25 H13 Cu3 F18 Fe N6'
_chemical_formula_weight 985.88
_chemical_name_systematic
; 
 ? 
;
_space_group_IT_number 2
_symmetry_cell_setting triclinic
_symmetry_space_group_name_Hall '-P 1'
_symmetry_space_group_name_H-M 'P -1'
_atom_sites_solution_hydrogens geom
_atom_sites_solution_primary direct
_atom_sites_solution_secondary difmap
_audit_creation_method SHELXL-97
_cell_angle_alpha 80.8630(10)
_cell_angle_beta 84.9510(10)
_cell_angle_gamma 73.1140(10)
_cell_formula_units_Z 2
_cell_length_a 8.9763(4)
_cell_length_b 9.4659(4)
_cell_length_c 19.3435(9)
_cell_measurement_reflns_used 4613
_cell_measurement_temperature 100(2)
_cell_measurement_theta_max 29.32
_cell_measurement_theta_min 2.27
_cell_volume 1551.25(12)
_computing_cell_refinement 'Bruker SAINT'
_computing_data_collection 'Bruker APEX2'
_computing_data_reduction 'Bruker SAINT'
_computing_molecular_graphics 'Bruker SHELXTL'
_computing_publication_material 'Bruker SHELXTL'
_computing_structure_refinement 'SHELXL-97 (Sheldrick, 1997)'
_computing_structure_solution 'SHELXS-97 (Sheldrick, 1990)'
_diffrn_ambient_temperature 100(2)
_diffrn_measured_fraction_theta_full 0.988
_diffrn_measured_fraction_theta_max 0.988
_diffrn_measurement_device_type 'Brucer APEXII CCD area detector'
_diffrn_measurement_method '\f and \w scans'
_diffrn_radiation_monochromator graphite
_diffrn_radiation_source 'fine-focus sealed tube'
_diffrn_radiation_type MoK\a
_diffrn_radiation_wavelength 0.71073
_diffrn_reflns_av_R_equivalents 0.0337
_diffrn_reflns_av_sigmaI/netI 0.0477
_diffrn_reflns_limit_h_max 12
_diffrn_reflns_limit_h_min -12
_diffrn_reflns_limit_k_max 12
_diffrn_reflns_limit_k_min -12
_diffrn_reflns_limit_l_max 26
_diffrn_reflns_limit_l_min -26
_diffrn_reflns_number 18870
_diffrn_reflns_theta_full 29.00
_diffrn_reflns_theta_max 29.00
_diffrn_reflns_theta_min 2.13
_diffrn_standards_number 0
_exptl_absorpt_coefficient_mu 2.626
_exptl_absorpt_correction_T_max 0.789
_exptl_absorpt_correction_T_min 0.684
_exptl_absorpt_correction_type multi-scan
_exptl_absorpt_process_details SADABS
_exptl_crystal_colour yellow
_exptl_crystal_density_diffrn 2.111
_exptl_crystal_description prism
_exptl_crystal_F_000 960
_exptl_crystal_size_max 0.24
_exptl_crystal_size_mid 0.12
_exptl_crystal_size_min 0.08
_refine_diff_density_max 1.424
_refine_diff_density_min -1.050
_refine_diff_density_rms 0.107
_refine_ls_extinction_method none
_refine_ls_goodness_of_fit_ref 1.004
_refine_ls_hydrogen_treatment constr
_refine_ls_matrix_type full
_refine_ls_number_parameters 481
_refine_ls_number_reflns 8145
_refine_ls_number_restraints 36
_refine_ls_restrained_S_all 1.001
_refine_ls_R_factor_all 0.0593
_refine_ls_R_factor_gt 0.0406
_refine_ls_shift/su_max 0.001
_refine_ls_shift/su_mean 0.000
_refine_ls_structure_factor_coef Fsqd
_refine_ls_weighting_details 'calc w=1/[\s^2^(Fo^2^)+(0.0257P)^2^+3.7327P] where P=(Fo^2^+2Fc^2^)/3'
_refine_ls_weighting_scheme calc
_refine_ls_wR_factor_gt 0.0812
_refine_ls_wR_factor_ref 0.0885
_reflns_number_gt 6326
_reflns_number_total 8145
_reflns_threshold_expression >2sigma(I)
_cod_data_source_file ic102132v_si_001_3.cif
_cod_data_source_block cu3fc
_cod_database_code 4324838

loop_
_symmetry_equiv_pos_as_xyz
'x, y, z'
'-x, -y, -z'

loop_
_atom_site_label
_atom_site_type_symbol
_atom_site_fract_x
_atom_site_fract_y
_atom_site_fract_z
_atom_site_U_iso_or_equiv
_atom_site_adp_type
_atom_site_occupancy
_atom_site_symmetry_multiplicity
_atom_site_calc_flag
_atom_site_refinement_flags
_atom_site_disorder_assembly
_atom_site_disorder_group
Cu1 Cu 0.17280(4) 0.20903(4) 0.16157(2) 0.01655(9) Uani 1 1 d . . .
Cu2 Cu -0.14590(4) 0.36211(4) 0.24512(2) 0.01714(9) Uani 1 1 d . . .
Cu3 Cu 0.16722(4) 0.19653(4) 0.326680(19) 0.01549(9) Uani 1 1 d . . .
N1 N -0.0126(3) 0.2909(3) 0.11410(13) 0.0165(5) Uani 1 1 d . . .
N2 N -0.1440(3) 0.3666(3) 0.14828(13) 0.0157(5) Uani 1 1 d . . .
N3 N -0.1539(3) 0.3346(3) 0.34305(13) 0.0158(5) Uani 1 1 d . . .
N4 N -0.0212(3) 0.2602(3) 0.37740(13) 0.0156(5) Uani 1 1 d . . .
N5 N 0.3587(3) 0.1319(3) 0.27799(13) 0.0152(5) Uani 1 1 d . . .
N6 N 0.3609(3) 0.1403(3) 0.20712(13) 0.0157(5) Uani 1 1 d . . .
C1 C -0.0481(4) 0.2958(4) 0.04763(17) 0.0202(6) Uani 1 1 d . A .
C2 C -0.2015(4) 0.3747(4) 0.03661(18) 0.0249(7) Uani 1 1 d . . .
H2A H -0.2560 0.3953 -0.0054 0.030 Uiso 1 1 calc R . .
C3 C -0.2565(4) 0.4166(4) 0.10125(16) 0.0193(6) Uani 1 1 d . . .
C4 C -0.2669(4) 0.3783(4) 0.39211(17) 0.0201(6) Uani 1 1 d . . .
C5 C -0.2097(4) 0.3343(4) 0.45857(18) 0.0264(7) Uani 1 1 d . . .
H5A H -0.2638 0.3513 0.5023 0.032 Uiso 1 1 calc R . .
C6 C -0.0556(4) 0.2601(4) 0.44618(16) 0.0200(6) Uani 1 1 d . . .
C7 C 0.5046(3) 0.0646(4) 0.29824(17) 0.0182(6) Uani 1 1 d . . .
C8 C 0.6044(4) 0.0273(4) 0.24139(17) 0.0209(7) Uani 1 1 d . . .
H8A H 0.7131 -0.0212 0.2409 0.025 Uiso 1 1 calc R . .
C9 C 0.5088(4) 0.0772(4) 0.18557(17) 0.0190(6) Uani 1 1 d . . .
C10 C 0.0710(4) 0.2200(4) -0.00320(17) 0.0237(7) Uani 1 1 d . . .
C11 C -0.4150(4) 0.5065(4) 0.12248(18) 0.0253(7) Uani 1 1 d . . .
C12 C -0.4259(4) 0.4676(4) 0.37108(19) 0.0279(8) Uani 1 1 d . . .
C13 C 0.0685(4) 0.1910(4) 0.49744(18) 0.0283(8) Uani 1 1 d . . .
C14 C 0.5405(4) 0.0332(4) 0.37394(18) 0.0255(7) Uani 1 1 d . . .
C15 C 0.5506(4) 0.0672(4) 0.10974(19) 0.0266(7) Uani 1 1 d . . .
F1 F 0.0165(7) 0.2224(6) -0.0628(3) 0.0582(9) Uani 0.60 1 d PU A 1
F2 F 0.1946(6) 0.2745(6) -0.0131(3) 0.0582(9) Uani 0.60 1 d PU A 1
F3 F 0.1360(6) 0.0768(7) 0.0229(3) 0.0582(9) Uani 0.60 1 d PU A 1
F1' F 0.0009(7) 0.1612(7) -0.0482(3) 0.0308(8) Uani 0.40 1 d PU A 2
F2' F 0.1404(7) 0.3110(7) -0.0443(3) 0.0308(8) Uani 0.40 1 d PU A 2
F3' F 0.1832(7) 0.1052(8) 0.0269(3) 0.0308(8) Uani 0.40 1 d PU A 2
F4 F -0.4986(3) 0.5715(4) 0.06708(13) 0.0628(9) Uani 1 1 d . . .
F5 F -0.4935(3) 0.4255(3) 0.16415(16) 0.0526(7) Uani 1 1 d . . .
F6 F -0.4092(3) 0.6142(3) 0.15783(14) 0.0439(6) Uani 1 1 d . . .
F7 F -0.5311(3) 0.4616(3) 0.42357(13) 0.0470(7) Uani 1 1 d . . .
F8 F -0.4364(3) 0.6103(3) 0.35049(18) 0.0623(9) Uani 1 1 d . . .
F9 F -0.4723(3) 0.4195(3) 0.31833(13) 0.0498(7) Uani 1 1 d . . .
F10 F 0.0070(3) 0.1647(3) 0.56155(11) 0.0510(7) Uani 1 1 d . . .
F11 F 0.1607(3) 0.2767(3) 0.50085(14) 0.0515(7) Uani 1 1 d . . .
F12 F 0.1618(3) 0.0611(3) 0.48127(12) 0.0425(6) Uani 1 1 d . . .
F13 F 0.6903(3) 0.0157(4) 0.38130(13) 0.0657(10) Uani 1 1 d . . .
F14 F 0.5058(4) -0.0871(3) 0.40636(13) 0.0610(8) Uani 1 1 d . . .
F15 F 0.4627(3) 0.1427(3) 0.40962(12) 0.0438(6) Uani 1 1 d . . .
F16 F 0.7032(3) 0.0408(4) 0.09771(13) 0.0629(9) Uani 1 1 d . . .
F17 F 0.5073(4) -0.0378(3) 0.08690(13) 0.0578(8) Uani 1 1 d . . .
F18 F 0.4865(3) 0.1931(3) 0.06841(12) 0.0525(7) Uani 1 1 d . . .
Fe1 Fe 0.09024(5) 0.74245(5) 0.25328(2) 0.01627(10) Uani 1 1 d . . .
C16 C -0.0806(4) 0.6517(4) 0.2347(2) 0.0264(7) Uani 1 1 d . . .
H16A H -0.1729 0.7028 0.2055 0.032 Uiso 1 1 calc R . .
C17 C -0.0737(4) 0.6529(4) 0.3079(2) 0.0263(7) Uani 1 1 d . . .
H17A H -0.1603 0.7046 0.3392 0.032 Uiso 1 1 calc R . .
C18 C 0.0777(4) 0.5688(4) 0.3285(2) 0.0280(8) Uani 1 1 d . . .
H18A H 0.1164 0.5511 0.3769 0.034 Uiso 1 1 calc R . .
C19 C 0.1659(4) 0.5148(4) 0.2684(2) 0.0284(8) Uani 1 1 d . . .
H19A H 0.2769 0.4524 0.2673 0.034 Uiso 1 1 calc R . .
C20 C 0.0676(4) 0.5670(4) 0.2099(2) 0.0264(7) Uani 1 1 d . . .
H20A H 0.0976 0.5477 0.1605 0.032 Uiso 1 1 calc R . .
C21 C 0.0445(4) 0.9527(4) 0.19903(18) 0.0212(7) Uani 1 1 d . . .
H21A H -0.0437 1.0015 0.1673 0.025 Uiso 1 1 calc R . .
C22 C 0.0409(4) 0.9576(3) 0.27254(18) 0.0208(7) Uani 1 1 d . . .
H22A H -0.0500 1.0106 0.3014 0.025 Uiso 1 1 calc R . .
C23 C 0.1899(4) 0.8726(4) 0.29750(18) 0.0207(7) Uani 1 1 d . . .
H23A H 0.2220 0.8553 0.3471 0.025 Uiso 1 1 calc R . .
C24 C 0.2847(4) 0.8171(4) 0.23972(17) 0.0206(6) Uani 1 1 d . . .
H24A H 0.3950 0.7532 0.2415 0.025 Uiso 1 1 calc R . .
C25 C 0.1950(4) 0.8660(4) 0.17892(18) 0.0219(7) Uani 1 1 d . . .
H25A H 0.2313 0.8427 0.1306 0.026 Uiso 1 1 calc R . .

loop_
_atom_site_aniso_label
_atom_site_aniso_U_11
_atom_site_aniso_U_22
_atom_site_aniso_U_33
_atom_site_aniso_U_23
_atom_site_aniso_U_13
_atom_site_aniso_U_12
Cu1 0.01288(18) 0.01982(19) 0.01500(18) -0.00345(14) -0.00330(14) -0.00026(14)
Cu2 0.01612(18) 0.02011(19) 0.01292(18) -0.00314(14) -0.00306(14) -0.00042(15)
Cu3 0.01186(17) 0.01851(19) 0.01410(18) -0.00302(14) 0.00005(14) -0.00093(14)
N1 0.0161(12) 0.0170(12) 0.0150(12) -0.0024(10) -0.0010(10) -0.0025(10)
N2 0.0141(12) 0.0148(12) 0.0165(13) -0.0027(10) -0.0028(10) -0.0006(10)
N3 0.0106(11) 0.0180(12) 0.0167(13) -0.0035(10) -0.0017(10) -0.0002(10)
N4 0.0153(12) 0.0178(13) 0.0123(12) -0.0009(10) -0.0023(10) -0.0026(10)
N5 0.0135(12) 0.0170(12) 0.0144(12) -0.0021(10) -0.0020(9) -0.0030(10)
N6 0.0143(12) 0.0172(12) 0.0149(12) -0.0041(10) 0.0001(10) -0.0027(10)
C1 0.0206(16) 0.0204(16) 0.0185(15) -0.0031(12) -0.0046(12) -0.0028(13)
C2 0.0233(17) 0.0325(19) 0.0181(16) -0.0057(14) -0.0076(13) -0.0037(14)
C3 0.0161(15) 0.0236(16) 0.0161(15) -0.0025(12) -0.0076(12) -0.0004(12)
C4 0.0151(15) 0.0235(16) 0.0190(16) -0.0041(13) -0.0004(12) -0.0006(13)
C5 0.0182(16) 0.038(2) 0.0180(16) -0.0065(14) 0.0036(13) 0.0002(14)
C6 0.0177(15) 0.0266(17) 0.0134(14) -0.0046(12) -0.0018(12) -0.0013(13)
C7 0.0122(14) 0.0202(15) 0.0194(15) -0.0039(12) -0.0034(12) 0.0010(12)
C8 0.0133(14) 0.0275(17) 0.0199(16) -0.0068(13) -0.0031(12) 0.0001(13)
C9 0.0157(15) 0.0203(15) 0.0188(15) -0.0058(12) 0.0002(12) -0.0002(12)
C10 0.0244(17) 0.0302(18) 0.0153(15) -0.0044(13) -0.0006(13) -0.0054(14)
C11 0.0176(16) 0.0333(19) 0.0226(17) -0.0069(14) -0.0073(13) -0.0001(14)
C12 0.0184(16) 0.034(2) 0.0256(18) -0.0064(15) -0.0005(14) 0.0022(14)
C13 0.0233(17) 0.040(2) 0.0150(16) -0.0029(14) -0.0034(13) 0.0009(15)
C14 0.0190(16) 0.0345(19) 0.0196(17) -0.0042(14) -0.0035(13) -0.0014(14)
C15 0.0164(16) 0.038(2) 0.0248(18) -0.0103(15) 0.0024(13) -0.0038(14)
F1 0.0526(19) 0.072(2) 0.0435(17) -0.0255(16) 0.0106(14) -0.0028(16)
F2 0.0526(19) 0.072(2) 0.0435(17) -0.0255(16) 0.0106(14) -0.0028(16)
F3 0.0526(19) 0.072(2) 0.0435(17) -0.0255(16) 0.0106(14) -0.0028(16)
F1' 0.0303(18) 0.0371(19) 0.0235(16) -0.0089(14) 0.0035(14) -0.0059(15)
F2' 0.0303(18) 0.0371(19) 0.0235(16) -0.0089(14) 0.0035(14) -0.0059(15)
F3' 0.0303(18) 0.0371(19) 0.0235(16) -0.0089(14) 0.0035(14) -0.0059(15)
F4 0.0296(13) 0.102(2) 0.0328(14) -0.0167(14) -0.0168(11) 0.0267(14)
F5 0.0276(13) 0.0508(16) 0.076(2) -0.0118(14) 0.0200(13) -0.0105(12)
F6 0.0254(11) 0.0440(14) 0.0612(17) -0.0305(12) -0.0015(11) 0.0041(10)
F7 0.0205(11) 0.0736(18) 0.0369(14) -0.0130(13) 0.0062(10) 0.0032(11)
F8 0.0312(14) 0.0322(14) 0.112(3) 0.0113(15) -0.0210(15) 0.0033(11)
F9 0.0226(11) 0.0804(19) 0.0406(14) -0.0259(13) -0.0112(10) 0.0067(12)
F10 0.0310(12) 0.095(2) 0.0122(10) 0.0039(12) -0.0007(9) -0.0011(13)
F11 0.0398(14) 0.0714(19) 0.0476(16) -0.0030(14) -0.0240(12) -0.0187(14)
F12 0.0360(13) 0.0482(14) 0.0274(12) -0.0021(10) -0.0123(10) 0.0147(11)
F13 0.0188(12) 0.142(3) 0.0274(13) -0.0114(16) -0.0106(10) -0.0055(15)
F14 0.109(3) 0.0475(16) 0.0296(14) 0.0145(12) -0.0212(15) -0.0324(17)
F15 0.0482(15) 0.0527(15) 0.0222(11) -0.0143(11) -0.0082(10) 0.0052(12)
F16 0.0197(12) 0.132(3) 0.0331(14) -0.0286(16) 0.0086(10) -0.0093(15)
F17 0.091(2) 0.0678(19) 0.0330(14) -0.0301(13) 0.0152(14) -0.0442(17)
F18 0.0661(18) 0.0537(16) 0.0206(12) 0.0035(11) 0.0044(12) 0.0032(14)
Fe1 0.0154(2) 0.0138(2) 0.0198(2) -0.00260(17) -0.00170(17) -0.00403(17)
C16 0.0233(17) 0.0213(16) 0.039(2) -0.0041(15) -0.0087(15) -0.0108(14)
C17 0.0255(18) 0.0227(17) 0.0329(19) -0.0041(14) 0.0054(15) -0.0117(14)
C18 0.034(2) 0.0208(17) 0.0318(19) 0.0043(14) -0.0062(15) -0.0142(15)
C19 0.0255(18) 0.0127(15) 0.046(2) -0.0029(15) -0.0064(16) -0.0035(13)
C20 0.0273(18) 0.0192(16) 0.035(2) -0.0080(14) -0.0021(15) -0.0082(14)
C21 0.0201(16) 0.0156(15) 0.0265(17) 0.0018(13) -0.0050(13) -0.0042(12)
C22 0.0205(16) 0.0153(15) 0.0276(17) -0.0061(13) 0.0012(13) -0.0055(12)
C23 0.0221(16) 0.0204(16) 0.0224(16) -0.0031(13) -0.0025(13) -0.0102(13)
C24 0.0163(15) 0.0211(16) 0.0244(17) -0.0033(13) -0.0010(12) -0.0050(12)
C25 0.0236(16) 0.0229(16) 0.0196(16) -0.0008(13) -0.0002(13) -0.0088(13)

loop_
_atom_type_symbol
_atom_type_description
_atom_type_scat_dispersion_real
_atom_type_scat_dispersion_imag
_atom_type_scat_source
C C 0.0033 0.0016 'International Tables Vol C Tables 4.2.6.8 and 6.1.1.4'
H H 0.0000 0.0000 'International Tables Vol C Tables 4.2.6.8 and 6.1.1.4'
N N 0.0061 0.0033 'International Tables Vol C Tables 4.2.6.8 and 6.1.1.4'
F F 0.0171 0.0103 'International Tables Vol C Tables 4.2.6.8 and 6.1.1.4'
Fe Fe 0.3463 0.8444 'International Tables Vol C Tables 4.2.6.8 and 6.1.1.4'
Cu Cu 0.3201 1.2651 'International Tables Vol C Tables 4.2.6.8 and 6.1.1.4'

loop_
_geom_angle_atom_site_label_1
_geom_angle_atom_site_label_2
_geom_angle_atom_site_label_3
_geom_angle
N6 Cu1 N1 175.94(12)
N2 Cu2 N3 172.73(12)
N4 Cu3 N5 178.53(11)
C1 N1 N2 107.5(2)
C1 N1 Cu1 132.6(2)
N2 N1 Cu1 119.90(19)
C3 N2 N1 107.0(2)
C3 N2 Cu2 133.0(2)
N1 N2 Cu2 119.45(19)
C4 N3 N4 107.1(2)
C4 N3 Cu2 133.8(2)
N4 N3 Cu2 119.04(19)
C6 N4 N3 107.6(2)
C6 N4 Cu3 132.1(2)
N3 N4 Cu3 120.02(19)
C7 N5 N6 107.5(2)
C7 N5 Cu3 133.5(2)
N6 N5 Cu3 118.77(19)
C9 N6 N5 107.2(2)
C9 N6 Cu1 133.1(2)
N5 N6 Cu1 119.24(19)
N1 C1 C2 111.1(3)
N1 C1 C10 120.6(3)
C2 C1 C10 128.3(3)
C1 C2 C3 103.3(3)
C1 C2 H2A 128.4
C3 C2 H2A 128.4
N2 C3 C2 111.1(3)
N2 C3 C11 120.0(3)
C2 C3 C11 128.8(3)
N3 C4 C5 110.8(3)
N3 C4 C12 120.3(3)
C5 C4 C12 128.9(3)
C6 C5 C4 103.4(3)
C6 C5 H5A 128.3
C4 C5 H5A 128.3
N4 C6 C5 111.1(3)
N4 C6 C13 120.1(3)
C5 C6 C13 128.8(3)
N5 C7 C8 110.9(3)
N5 C7 C14 120.8(3)
C8 C7 C14 128.2(3)
C9 C8 C7 103.4(3)
C9 C8 H8A 128.3
C7 C8 H8A 128.3
N6 C9 C8 111.0(3)
N6 C9 C15 120.6(3)
C8 C9 C15 128.4(3)
F1 C10 F3' 123.5(5)
F1 C10 F2 109.5(4)
F3' C10 F2 78.2(4)
F1 C10 F2' 79.0(4)
F3' C10 F2' 107.5(4)
F2 C10 F2' 34.0(3)
F1 C10 F3 108.0(4)
F3' C10 F3 24.9(3)
F2 C10 F3 102.0(4)
F2' C10 F3 127.0(4)
F1 C10 F1' 27.9(3)
F3' C10 F1' 105.9(4)
F2 C10 F1' 131.1(4)
F2' C10 F1' 105.4(4)
F3 C10 F1' 84.7(4)
F1 C10 C1 113.6(4)
F3' C10 C1 113.8(4)
F2 C10 C1 112.4(3)
F2' C10 C1 113.7(4)
F3 C10 C1 110.7(3)
F1' C10 C1 109.9(4)
F4 C11 F5 108.0(3)
F4 C11 F6 107.0(3)
F5 C11 F6 105.8(3)
F4 C11 C3 111.2(3)
F5 C11 C3 112.6(3)
F6 C11 C3 111.9(3)
F9 C12 F8 106.2(3)
F9 C12 F7 106.5(3)
F8 C12 F7 107.0(3)
F9 C12 C4 112.2(3)
F8 C12 C4 113.0(3)
F7 C12 C4 111.5(3)
F11 C13 F10 107.2(3)
F11 C13 F12 106.2(3)
F10 C13 F12 107.4(3)
F11 C13 C6 112.6(3)
F10 C13 C6 110.9(3)
F12 C13 C6 112.2(3)
F14 C14 F13 108.1(3)
F14 C14 F15 105.7(3)
F13 C14 F15 106.4(3)
F14 C14 C7 112.8(3)
F13 C14 C7 110.5(3)
F15 C14 C7 113.0(3)
F17 C15 F16 108.0(3)
F17 C15 F18 106.0(3)
F16 C15 F18 105.9(3)
F17 C15 C9 113.2(3)
F16 C15 C9 110.5(3)
F18 C15 C9 112.9(3)
C18 Fe1 C23 106.53(14)
C18 Fe1 C19 40.86(15)
C23 Fe1 C19 123.07(14)
C18 Fe1 C17 40.61(15)
C23 Fe1 C17 120.94(14)
C19 Fe1 C17 68.70(15)
C18 Fe1 C20 68.83(15)
C23 Fe1 C20 160.24(14)
C19 Fe1 C20 41.02(15)
C17 Fe1 C20 68.85(15)
C18 Fe1 C22 123.54(15)
C23 Fe1 C22 40.91(13)
C19 Fe1 C22 160.07(15)
C17 Fe1 C22 107.32(14)
C20 Fe1 C22 157.56(14)
C18 Fe1 C21 160.85(15)
C23 Fe1 C21 68.76(13)
C19 Fe1 C21 157.26(15)
C17 Fe1 C21 124.63(14)
C20 Fe1 C21 121.85(14)
C22 Fe1 C21 40.91(13)
C18 Fe1 C16 68.52(15)
C23 Fe1 C16 157.11(14)
C19 Fe1 C16 68.72(14)
C17 Fe1 C16 40.84(15)
C20 Fe1 C16 40.83(14)
C22 Fe1 C16 121.88(14)
C21 Fe1 C16 108.18(14)
C18 Fe1 C25 156.68(14)
C23 Fe1 C25 68.54(13)
C19 Fe1 C25 121.36(15)
C17 Fe1 C25 161.56(14)
C20 Fe1 C25 107.68(14)
C22 Fe1 C25 68.58(13)
C21 Fe1 C25 40.64(13)
C16 Fe1 C25 124.85(14)
C18 Fe1 C24 120.86(14)
C23 Fe1 C24 40.57(13)
C19 Fe1 C24 106.89(14)
C17 Fe1 C24 156.28(14)
C20 Fe1 C24 124.05(14)
C22 Fe1 C24 68.46(13)
C21 Fe1 C24 68.42(13)
C16 Fe1 C24 161.27(14)
C25 Fe1 C24 40.66(13)
C20 C16 C17 108.1(3)
C20 C16 Fe1 69.49(19)
C17 C16 Fe1 69.47(19)
C20 C16 H16A 125.9
C17 C16 H16A 125.9
Fe1 C16 H16A 125.9
C18 C17 C16 108.0(3)
C18 C17 Fe1 69.5(2)
C16 C17 Fe1 69.70(19)
C18 C17 H17A 126.0
C16 C17 H17A 126.0
Fe1 C17 H17A 126.0
C17 C18 C19 108.5(3)
C17 C18 Fe1 69.9(2)
C19 C18 Fe1 69.8(2)
C17 C18 H18A 125.7
C19 C18 H18A 125.7
Fe1 C18 H18A 125.7
C18 C19 C20 107.7(3)
C18 C19 Fe1 69.32(19)
C20 C19 Fe1 69.43(19)
C18 C19 H19A 126.2
C20 C19 H19A 126.2
Fe1 C19 H19A 126.2
C16 C20 C19 107.7(3)
C16 C20 Fe1 69.68(19)
C19 C20 Fe1 69.55(19)
C16 C20 H20A 126.1
C19 C20 H20A 126.1
Fe1 C20 H20A 126.1
C25 C21 C22 108.0(3)
C25 C21 Fe1 69.85(18)
C22 C21 Fe1 69.58(18)
C25 C21 H21A 126.0
C22 C21 H21A 126.0
Fe1 C21 H21A 126.0
C23 C22 C21 107.7(3)
C23 C22 Fe1 69.44(18)
C21 C22 Fe1 69.51(18)
C23 C22 H22A 126.1
C21 C22 H22A 126.1
Fe1 C22 H22A 126.1
C24 C23 C22 108.0(3)
C24 C23 Fe1 70.01(18)
C22 C23 Fe1 69.65(18)
C24 C23 H23A 126.0
C22 C23 H23A 126.0
Fe1 C23 H23A 126.0
C23 C24 C25 108.3(3)
C23 C24 Fe1 69.42(18)
C25 C24 Fe1 69.62(18)
C23 C24 H24A 125.9
C25 C24 H24A 125.9
Fe1 C24 H24A 125.9
C21 C25 C24 108.0(3)
C21 C25 Fe1 69.51(18)
C24 C25 Fe1 69.72(19)
C21 C25 H25A 126.0
C24 C25 H25A 126.0
Fe1 C25 H25A 126.0

loop_
_geom_bond_atom_site_label_1
_geom_bond_atom_site_label_2
_geom_bond_distance
Cu1 N6 1.869(3)
Cu1 N1 1.873(3)
Cu2 N2 1.866(3)
Cu2 N3 1.869(3)
Cu3 N4 1.869(3)
Cu3 N5 1.872(3)
N1 C1 1.342(4)
N1 N2 1.365(3)
N2 C3 1.348(4)
N3 C4 1.346(4)
N3 N4 1.363(3)
N4 C6 1.339(4)
N5 C7 1.342(4)
N5 N6 1.359(3)
N6 C9 1.347(4)
C1 C2 1.380(5)
C1 C10 1.489(5)
C2 C3 1.378(5)
C2 H2A 0.9500
C3 C11 1.491(4)
C4 C5 1.383(5)
C4 C12 1.487(5)
C5 C6 1.377(4)
C5 H5A 0.9500
C6 C13 1.489(5)
C7 C8 1.379(4)
C7 C14 1.492(4)
C8 C9 1.375(4)
C8 H8A 0.9500
C9 C15 1.493(5)
C10 F1 1.286(6)
C10 F3' 1.342(8)
C10 F2 1.341(6)
C10 F2' 1.330(7)
C10 F3 1.345(7)
C10 F1' 1.385(7)
C11 F4 1.325(4)
C11 F5 1.324(4)
C11 F6 1.330(4)
C12 F9 1.325(4)
C12 F8 1.324(5)
C12 F7 1.330(4)
C13 F11 1.328(5)
C13 F10 1.329(4)
C13 F12 1.337(4)
C14 F14 1.316(4)
C14 F13 1.324(4)
C14 F15 1.326(4)
C15 F17 1.315(4)
C15 F16 1.325(4)
C15 F18 1.330(4)
Fe1 C18 2.037(3)
Fe1 C23 2.040(3)
Fe1 C19 2.044(3)
Fe1 C17 2.042(3)
Fe1 C20 2.042(3)
Fe1 C22 2.042(3)
Fe1 C21 2.042(3)
Fe1 C16 2.045(3)
Fe1 C25 2.046(3)
Fe1 C24 2.047(3)
C16 C20 1.425(5)
C16 C17 1.426(5)
C16 H16A 1.0000
C17 C18 1.415(5)
C17 H17A 1.0000
C18 C19 1.424(5)
C18 H18A 1.0000
C19 C20 1.431(5)
C19 H19A 1.0000
C20 H20A 1.0000
C21 C25 1.419(5)
C21 C22 1.427(5)
C21 H21A 1.0000
C22 C23 1.427(5)
C22 H22A 1.0000
C23 C24 1.417(5)
C23 H23A 1.0000
C24 C25 1.422(5)
C24 H24A 1.0000
C25 H25A 1.0000
